data_7250564
loop_
_publ_author_name
'Liu, Huimin'
'Zhuang, Zeyan'
'Hou, Yawen'
'Zhu, Yujiao'
'Xu, Ruofeng'
'Chen, Bin'
'Hu, Rong'
'Zhao, Zujin'

_publ_section_title
;
 Oxidation reduces spin-orbital coupling to achieve robust fluorescent
 emission in halogen substituted
 dithieno[3,2-b:2&#x2032;,3&#x2032;-d]thiophene
;
_journal_name_full 'Physical Chemistry Chemical Physics'
_journal_paper_doi 10.1039/D5CP01121C
_journal_year 2025
_chemical_formula_moiety '0.286(C8 H4 O2 S3)'
_chemical_formula_sum 'C2.29 H1.14 O0.57 S0.86'
_chemical_formula_weight 65.23
_space_group_crystal_system monoclinic
_space_group_IT_number 15
_space_group_name_Hall '-C 2yc'
_space_group_name_H-M_alt 'C 1 2/c 1'
_atom_sites_solution_hydrogens geom
_atom_sites_solution_primary direct
_audit_creation_date 2024-01-10
_audit_creation_method
;
Olex2 1.5
(compiled 2022.04.07 svn.rca3783a0 for OlexSys, GUI svn.r6498)
;
_audit_update_record
;
2024-08-21 deposited with the CCDC.	2025-06-17 downloaded from the CCDC.
;
_cell_angle_alpha 90
_cell_angle_beta 102.31(3)
_cell_angle_gamma 90
_cell_formula_units_Z 14
_cell_length_a 9.756(2)
_cell_length_b 12.219(2)
_cell_length_c 7.5175(15)
_cell_measurement_reflns_used 4193
_cell_measurement_temperature 293(2)
_cell_measurement_theta_max 27.5
_cell_measurement_theta_min 3.5
_cell_volume 875.5(3)
_computing_molecular_graphics 'Olex2 1.5 (Dolomanov et al., 2009)'
_computing_publication_material 'Olex2 1.5 (Dolomanov et al., 2009)'
_computing_structure_refinement 'SHELXL 2018/3 (Sheldrick, 2015)'
_computing_structure_solution 'SHELXS  (Sheldrick, 2008)'
_diffrn_ambient_temperature 293(2)
_diffrn_measured_fraction_theta_full 0.997
_diffrn_measured_fraction_theta_max 0.997
_diffrn_measurement_device_type 'Bruker P4'
_diffrn_measurement_method '\w scans'
_diffrn_radiation_monochromator graphite
_diffrn_radiation_type MoK\a
_diffrn_radiation_wavelength 0.71073
_diffrn_reflns_av_R_equivalents 0.0569
_diffrn_reflns_av_unetI/netI 0.0506
_diffrn_reflns_Laue_measured_fraction_full 0.997
_diffrn_reflns_Laue_measured_fraction_max 0.997
_diffrn_reflns_limit_h_max 11
_diffrn_reflns_limit_h_min -11
_diffrn_reflns_limit_k_max 14
_diffrn_reflns_limit_k_min -14
_diffrn_reflns_limit_l_max 8
_diffrn_reflns_limit_l_min -8
_diffrn_reflns_number 3495
_diffrn_reflns_point_group_measured_fraction_full 0.997
_diffrn_reflns_point_group_measured_fraction_max 0.997
_diffrn_reflns_theta_full 25.015
_diffrn_reflns_theta_max 25.015
_diffrn_reflns_theta_min 3.335
_exptl_absorpt_coefficient_mu 0.802
_exptl_absorpt_correction_T_max 0.812
_exptl_absorpt_correction_T_min 0.723
_exptl_absorpt_correction_type empirical
_exptl_absorpt_process_details 'ABSCOR (Higashi, 1995)'
_exptl_crystal_colour yellow
_exptl_crystal_density_diffrn 1.732
_exptl_crystal_description block
_exptl_crystal_F_000 464
_exptl_crystal_size_max 0.588
_exptl_crystal_size_mid 0.376
_exptl_crystal_size_min 0.087
_refine_diff_density_max 0.380
_refine_diff_density_min -0.345
_refine_diff_density_rms 0.062
_refine_ls_extinction_coef 0.009(3)
_refine_ls_extinction_expression Fc^*^=kFc[1+0.001xFc^2^\l^3^/sin(2\q)]^-1/4^
_refine_ls_extinction_method 'SHELXL-2018/3 (Sheldrick 2018)'
_refine_ls_goodness_of_fit_ref 1.090
_refine_ls_hydrogen_treatment constr
_refine_ls_matrix_type full
_refine_ls_number_parameters 61
_refine_ls_number_reflns 773
_refine_ls_number_restraints 0
_refine_ls_restrained_S_all 1.090
_refine_ls_R_factor_all 0.0354
_refine_ls_R_factor_gt 0.0334
_refine_ls_shift/su_max 0.000
_refine_ls_shift/su_mean 0.000
_refine_ls_structure_factor_coef Fsqd
_refine_ls_weighting_details 'w=1/[\s^2^(Fo^2^)+(0.0512P)^2^+0.5716P] where P=(Fo^2^+2Fc^2^)/3'
_refine_ls_weighting_scheme calc
_refine_ls_wR_factor_gt 0.0936
_refine_ls_wR_factor_ref 0.0966
_reflns_Friedel_coverage 0.000
_reflns_number_gt 703
_reflns_number_total 773
_reflns_threshold_expression 'I > 2\s(I)'
_cod_data_source_file d5cp01121c2.cif
_cod_data_source_block tref_CCDC2
_cod_database_code 7250564
_shelx_shelxl_version_number 2018/3
_shelx_space_group_comment
;
The symmetry employed for this shelxl refinement is uniquely defined
by the following loop, which should always be used as a source of
symmetry information in preference to the above space-group names.
They are only intended as comments.
;
_olex2_refinement_description
;
1. Fixed Uiso
 At 1.2 times of:
  All C(H) groups
2.a Aromatic/amide H refined with riding coordinates:
 C3(H3), C4(H4)
;
_olex2_submission_special_instructions 'No special instructions were received'

loop_
_space_group_symop_operation_xyz
'x, y, z'
'-x, y, -z+1/2'
'x+1/2, y+1/2, z'
'-x+1/2, y+1/2, -z+1/2'
'-x, -y, -z'
'x, -y, z-1/2'
'-x+1/2, -y+1/2, -z'
'x+1/2, -y+1/2, z-1/2'

loop_
_atom_site_label
_atom_site_type_symbol
_atom_site_fract_x
_atom_site_fract_y
_atom_site_fract_z
_atom_site_U_iso_or_equiv
_atom_site_adp_type
_atom_site_occupancy
_atom_site_site_symmetry_order
_atom_site_calc_flag
_atom_site_refinement_flags_posn
_atom_site_refinement_flags_adp
_atom_site_refinement_flags_occupancy
_atom_site_disorder_assembly
_atom_site_disorder_group
C1 C 0.4241(2) 0.53402(17) 0.2273(3) 0.0279(5) Uani 1 1 d . . . . .
C2 C 0.3659(2) 0.43057(17) 0.2096(3) 0.0279(5) Uani 1 1 d . . . . .
C3 C 0.2179(2) 0.42942(19) 0.1624(3) 0.0338(5) Uani 1 1 d . . . . .
H3 H 0.162797 0.366614 0.144262 0.041 Uiso 1 1 calc R U . . .
C4 C 0.1672(2) 0.53422(18) 0.1472(3) 0.0354(6) Uani 1 1 d . . . . .
H4 H 0.072048 0.550875 0.118278 0.043 Uiso 1 1 calc R U . . .
O1 O 0.50136(17) 0.26845(12) 0.0874(2) 0.0413(5) Uani 1 1 d . . . . .
S1 S 0.29631(6) 0.63174(4) 0.18651(8) 0.0353(3) Uani 1 1 d . . . . .
S2 S 0.500000 0.33054(6) 0.250000 0.0289(3) Uani 1 2 d S T P . .

loop_
_atom_site_aniso_label
_atom_site_aniso_U_11
_atom_site_aniso_U_22
_atom_site_aniso_U_33
_atom_site_aniso_U_23
_atom_site_aniso_U_13
_atom_site_aniso_U_12
C1 0.0244(11) 0.0256(11) 0.0327(11) -0.0002(9) 0.0036(8) 0.0016(8)
C2 0.0212(11) 0.0266(11) 0.0339(11) -0.0008(9) 0.0011(8) 0.0014(8)
C3 0.0228(11) 0.0324(11) 0.0433(13) -0.0017(10) 0.0005(9) -0.0032(9)
C4 0.0204(11) 0.0407(13) 0.0425(12) -0.0016(11) 0.0008(9) 0.0038(9)
O1 0.0366(10) 0.0319(8) 0.0519(10) -0.0116(8) 0.0018(7) 0.0022(7)
S1 0.0270(4) 0.0281(4) 0.0480(5) -0.0012(2) 0.0014(3) 0.0056(2)
S2 0.0216(4) 0.0224(5) 0.0398(5) 0.000 0.0000(3) 0.000

loop_
_atom_type_symbol
_atom_type_description
_atom_type_scat_dispersion_real
_atom_type_scat_dispersion_imag
_atom_type_scat_source
C C 0.0033 0.0016 'International Tables Vol C Tables 4.2.6.8 and 6.1.1.4'
H H 0.0000 0.0000 'International Tables Vol C Tables 4.2.6.8 and 6.1.1.4'
O O 0.0106 0.0060 'International Tables Vol C Tables 4.2.6.8 and 6.1.1.4'
S S 0.1246 0.1234 'International Tables Vol C Tables 4.2.6.8 and 6.1.1.4'

loop_
_geom_angle_atom_site_label_1
_geom_angle_atom_site_label_2
_geom_angle_atom_site_label_3
_geom_angle
_geom_angle_site_symmetry_1
_geom_angle_site_symmetry_3
_geom_angle_publ_flag
C1 C1 S1 135.57(7) 2_655 . ?
C2 C1 C1 113.68(12) . 2_655 ?
C2 C1 S1 110.74(16) . . ?
C1 C2 C3 114.25(18) . . ?
C1 C2 S2 110.03(15) . . ?
C3 C2 S2 135.71(16) . . ?
C2 C3 H3 125.0 . . ?
C4 C3 C2 110.08(19) . . ?
C4 C3 H3 125.0 . . ?
C3 C4 H4 123.3 . . ?
C3 C4 S1 113.42(16) . . ?
S1 C4 H4 123.3 . . ?
C1 S1 C4 91.50(11) . . ?
C2 S2 C2 92.57(14) 2_655 . ?
O1 S2 C2 110.99(10) 2_655 2_655 ?
O1 S2 C2 111.68(10) 2_655 . ?
O1 S2 C2 110.99(10) . . ?
O1 S2 C2 111.68(10) . 2_655 ?
O1 S2 O1 116.48(14) . 2_655 ?

loop_
_geom_bond_atom_site_label_1
_geom_bond_atom_site_label_2
_geom_bond_distance
_geom_bond_site_symmetry_2
_geom_bond_publ_flag
C1 C1 1.448(4) 2_655 ?
C1 C2 1.380(3) . ?
C1 S1 1.706(2) . ?
C2 C3 1.412(3) . ?
C2 S2 1.769(2) . ?
C3 H3 0.9300 . ?
C3 C4 1.368(3) . ?
C4 H4 0.9300 . ?
C4 S1 1.713(2) . ?
O1 S2 1.4413(16) . ?

loop_
_geom_torsion_atom_site_label_1
_geom_torsion_atom_site_label_2
_geom_torsion_atom_site_label_3
_geom_torsion_atom_site_label_4
_geom_torsion
_geom_torsion_site_symmetry_1
_geom_torsion_site_symmetry_2
_geom_torsion_site_symmetry_3
_geom_torsion_site_symmetry_4
_geom_torsion_publ_flag
C1 C1 C2 C3 -179.0(2) 2_655 . . . ?
C1 C1 C2 S2 0.1(3) 2_655 . . . ?
C1 C1 S1 C4 179.2(3) 2_655 . . . ?
C1 C2 C3 C4 -0.6(3) . . . . ?
C1 C2 S2 C2 -0.05(11) . . . 2_655 ?
C1 C2 S2 O1 113.75(17) . . . 2_655 ?
C1 C2 S2 O1 -114.46(16) . . . . ?
C2 C1 S1 C4 0.17(16) . . . . ?
C2 C3 C4 S1 0.7(3) . . . . ?
C3 C2 S2 C2 178.9(3) . . . 2_655 ?
C3 C2 S2 O1 64.5(3) . . . . ?
C3 C2 S2 O1 -67.3(3) . . . 2_655 ?
C3 C4 S1 C1 -0.53(17) . . . . ?
S1 C1 C2 C3 0.2(3) . . . . ?
S1 C1 C2 S2 179.40(9) . . . . ?
S2 C2 C3 C4 -179.51(17) . . . . ?
